data_2231239
loop_
_publ_author_name
'Li, Heping'
'Hou, Yimin'
'Yang, Yunxia'

_publ_section_title
;
 Tetraethylammonium bicarbonate trihydrate
;
_journal_coeditor_code NR2008
_journal_issue 8
_journal_name_full 'Acta Crystallographica Section E'
_journal_page_first o1991
_journal_paper_doi 10.1107/S1600536811026080
_journal_volume 67
_journal_year 2011
_chemical_formula_iupac 'C8 H20 N +, C H O3 -, 3H2 O'
_chemical_formula_moiety 'C8 H20 N +, C H O3 -, 3(H2 O)'
_chemical_formula_sum 'C9 H27 N O6'
_chemical_formula_weight 245.32
_chemical_name_systematic
;
Tetraethylammonium bicarbonate trihydrate
;
_space_group_IT_number 14
_symmetry_cell_setting monoclinic
_symmetry_space_group_name_Hall '-P 2yn'
_symmetry_space_group_name_H-M 'P 1 21/n 1'
_atom_sites_solution_hydrogens geom
_atom_sites_solution_primary direct
_atom_sites_solution_secondary difmap
_audit_creation_method SHELXL-97
_cell_angle_alpha 90.00
_cell_angle_beta 99.9320(10)
_cell_angle_gamma 90.00
_cell_formula_units_Z 4
_cell_length_a 7.66330(10)
_cell_length_b 12.9627(3)
_cell_length_c 14.2683(3)
_cell_measurement_reflns_used 2627
_cell_measurement_temperature 296(2)
_cell_measurement_theta_max 26.65
_cell_measurement_theta_min 3.12
_cell_volume 1396.13(5)
_computing_cell_refinement 'SAINT (Bruker, 2009)'
_computing_data_collection 'APEX2 (Bruker, 2009)'
_computing_data_reduction 'SAINT (Bruker, 2009)'
_computing_molecular_graphics 'SHELXTL (Sheldrick, 2008)'
_computing_publication_material 'SHELXL97 (Sheldrick, 2008) and <i>publCIF</i> (Westrip, 2010)'
_computing_structure_refinement 'SHELXL97 (Sheldrick, 2008)'
_computing_structure_solution 'SHELXS97 (Sheldrick, 2008)'
_diffrn_ambient_temperature 296(2)
_diffrn_measured_fraction_theta_full 0.989
_diffrn_measured_fraction_theta_max 0.989
_diffrn_measurement_device_type 'Bruker SMART APEX'
_diffrn_measurement_method 'phi and omega scans'
_diffrn_radiation_monochromator graphite
_diffrn_radiation_source 'fine-focus sealed tube'
_diffrn_radiation_type MoK\a
_diffrn_radiation_wavelength 0.71073
_diffrn_reflns_av_R_equivalents 0.0177
_diffrn_reflns_av_sigmaI/netI 0.0223
_diffrn_reflns_limit_h_max 8
_diffrn_reflns_limit_h_min -10
_diffrn_reflns_limit_k_max 15
_diffrn_reflns_limit_k_min -17
_diffrn_reflns_limit_l_max 19
_diffrn_reflns_limit_l_min -12
_diffrn_reflns_number 8465
_diffrn_reflns_theta_full 28.46
_diffrn_reflns_theta_max 28.46
_diffrn_reflns_theta_min 2.14
_exptl_absorpt_coefficient_mu 0.096
_exptl_absorpt_correction_T_max 1.000
_exptl_absorpt_correction_T_min 0.854
_exptl_absorpt_correction_type multi-scan
_exptl_absorpt_process_details '(SADABS; Sheldrick, 1996)'
_exptl_crystal_colour colourless
_exptl_crystal_density_diffrn 1.167
_exptl_crystal_density_method 'not measured'
_exptl_crystal_description block
_exptl_crystal_F_000 544
_exptl_crystal_size_max 0.61
_exptl_crystal_size_mid 0.29
_exptl_crystal_size_min 0.18
_refine_diff_density_max 0.161
_refine_diff_density_min -0.172
_refine_ls_extinction_method none
_refine_ls_goodness_of_fit_ref 1.015
_refine_ls_hydrogen_treatment mixed
_refine_ls_matrix_type full
_refine_ls_number_parameters 166
_refine_ls_number_reflns 3480
_refine_ls_number_restraints 10
_refine_ls_restrained_S_all 1.015
_refine_ls_R_factor_all 0.0643
_refine_ls_R_factor_gt 0.0452
_refine_ls_shift/su_max 0.001
_refine_ls_shift/su_mean 0.000
_refine_ls_structure_factor_coef Fsqd
_refine_ls_weighting_details 'calc w=1/[\s^2^(Fo^2^)+(0.0697P)^2^+0.1916P] where P=(Fo^2^+2Fc^2^)/3'
_refine_ls_weighting_scheme calc
_refine_ls_wR_factor_gt 0.1231
_refine_ls_wR_factor_ref 0.1382
_reflns_number_gt 2466
_reflns_number_total 3480
_reflns_threshold_expression I>2sigma(I)
_cod_data_source_file nr2008.cif
_cod_data_source_block I
_cod_original_sg_symbol_H-M 'P 21/n'
_cod_database_code 2231239
_cod_database_fobs_code 2231239

loop_
_symmetry_equiv_pos_as_xyz
'x, y, z'
'-x+1/2, y+1/2, -z+1/2'
'-x, -y, -z'
'x-1/2, -y-1/2, z-1/2'

loop_
_atom_site_type_symbol
_atom_site_label
_atom_site_fract_x
_atom_site_fract_y
_atom_site_fract_z
_atom_site_U_iso_or_equiv
_atom_site_adp_type
_atom_site_calc_flag
_atom_site_refinement_flags
_atom_site_occupancy
_atom_site_symmetry_multiplicity
N N1 0.23247(12) 0.27367(8) 0.83104(6) 0.0337(2) Uani d . 1 1
O O1 0.02644(15) 0.87654(8) 0.97489(8) 0.0608(3) Uani d . 1 1
O O1W 0.24867(16) 0.07251(10) 0.33750(8) 0.0642(3) Uani d D 1 1
H H1WA 0.218(3) 0.0994(16) 0.2845(10) 0.096 Uiso d D 1 1
H H1WB 0.308(3) 0.0199(12) 0.3364(16) 0.096 Uiso d D 1 1
C C1 -0.08821(18) 0.89307(11) 0.90217(9) 0.0453(3) Uani d . 1 1
O O2 -0.14805(14) 0.82902(9) 0.84014(8) 0.0594(3) Uani d . 1 1
O O2W 0.21273(15) 0.68993(10) 0.99356(9) 0.0641(3) Uani d D 1 1
H H2WA 0.165(3) 0.7475(10) 0.9923(15) 0.096 Uiso d D 1 1
H H2WB 0.212(3) 0.6570(14) 1.0426(11) 0.096 Uiso d D 1 1
C C2 0.40040(16) 0.21074(11) 0.86043(9) 0.0443(3) Uani d . 1 1
H H2A 0.4158 0.1663 0.8077 0.053 Uiso calc R 1 1
H H2B 0.5004 0.2577 0.8714 0.053 Uiso calc R 1 1
O O3 -0.15534(16) 0.98874(8) 0.88939(8) 0.0632(3) Uani d D 1 1
H H3 -0.109(3) 1.0260(15) 0.9338(12) 0.095 Uiso d D 1 1
O O3W -0.05481(19) 0.61659(11) 0.84914(10) 0.0767(4) Uani d D 1 1
H H3WA -0.110(3) 0.6718(13) 0.8393(18) 0.115 Uiso d D 1 1
H H3WB 0.017(3) 0.6182(19) 0.8983(12) 0.115 Uiso d D 1 1
C C3 0.4058(3) 0.14500(13) 0.94748(12) 0.0654(4) Uani d . 1 1
H H3A 0.5164 0.1086 0.9602 0.098 Uiso calc R 1 1
H H3B 0.3099 0.0964 0.9370 0.098 Uiso calc R 1 1
H H3C 0.3945 0.1880 1.0009 0.098 Uiso calc R 1 1
C C4 0.26289(17) 0.33841(11) 0.74702(9) 0.0428(3) Uani d . 1 1
H H4A 0.3656 0.3819 0.7671 0.051 Uiso calc R 1 1
H H4B 0.2907 0.2926 0.6979 0.051 Uiso calc R 1 1
C C5 0.1098(2) 0.40604(13) 0.70431(11) 0.0599(4) Uani d . 1 1
H H5A 0.1407 0.4439 0.6517 0.090 Uiso calc R 1 1
H H5B 0.0832 0.4535 0.7516 0.090 Uiso calc R 1 1
H H5C 0.0079 0.3639 0.6825 0.090 Uiso calc R 1 1
C C6 0.19457(17) 0.34029(10) 0.91255(9) 0.0418(3) Uani d . 1 1
H H6A 0.0877 0.3797 0.8907 0.050 Uiso calc R 1 1
H H6B 0.1710 0.2954 0.9633 0.050 Uiso calc R 1 1
C C7 0.3400(2) 0.41413(12) 0.95290(11) 0.0542(4) Uani d . 1 1
H H7A 0.3047 0.4526 1.0040 0.081 Uiso calc R 1 1
H H7B 0.3621 0.4607 0.9040 0.081 Uiso calc R 1 1
H H7C 0.4460 0.3761 0.9765 0.081 Uiso calc R 1 1
C C8 0.07102(17) 0.20495(11) 0.80381(10) 0.0460(3) Uani d . 1 1
H H8A 0.0591 0.1620 0.8580 0.055 Uiso calc R 1 1
H H8B -0.0334 0.2484 0.7905 0.055 Uiso calc R 1 1
C C9 0.0748(2) 0.13609(13) 0.71913(13) 0.0655(4) Uani d . 1 1
H H9A -0.0319 0.0958 0.7070 0.098 Uiso calc R 1 1
H H9B 0.1754 0.0909 0.7321 0.098 Uiso calc R 1 1
H H9C 0.0834 0.1776 0.6644 0.098 Uiso calc R 1 1

loop_
_atom_site_aniso_label
_atom_site_aniso_U_11
_atom_site_aniso_U_22
_atom_site_aniso_U_33
_atom_site_aniso_U_12
_atom_site_aniso_U_13
_atom_site_aniso_U_23
N1 0.0328(5) 0.0355(5) 0.0333(5) -0.0040(4) 0.0068(4) -0.0037(4)
O1 0.0708(7) 0.0493(6) 0.0566(6) 0.0134(5) -0.0049(5) 0.0020(5)
O1W 0.0656(7) 0.0716(8) 0.0541(6) -0.0014(6) 0.0067(5) -0.0011(6)
C1 0.0479(7) 0.0450(8) 0.0446(7) 0.0014(6) 0.0123(6) 0.0060(6)
O2 0.0651(6) 0.0528(6) 0.0577(6) 0.0023(5) 0.0035(5) -0.0053(5)
O2W 0.0592(6) 0.0610(7) 0.0716(7) 0.0131(5) 0.0106(5) 0.0068(6)
C2 0.0401(6) 0.0455(8) 0.0464(7) 0.0048(5) 0.0052(5) -0.0046(6)
O3 0.0769(8) 0.0459(6) 0.0593(7) 0.0090(5) -0.0094(5) 0.0057(5)
O3W 0.0932(10) 0.0618(8) 0.0705(8) 0.0027(7) 0.0013(7) -0.0066(6)
C3 0.0826(11) 0.0567(10) 0.0540(9) 0.0176(8) 0.0034(8) 0.0062(7)
C4 0.0467(7) 0.0460(7) 0.0373(6) -0.0067(6) 0.0116(5) 0.0010(5)
C5 0.0662(9) 0.0568(9) 0.0532(8) -0.0010(7) 0.0005(7) 0.0136(7)
C6 0.0430(6) 0.0458(7) 0.0383(6) 0.0007(5) 0.0117(5) -0.0073(5)
C7 0.0627(8) 0.0503(8) 0.0483(8) -0.0063(7) 0.0054(6) -0.0153(6)
C8 0.0411(6) 0.0475(8) 0.0488(7) -0.0141(6) 0.0060(5) -0.0028(6)
C9 0.0682(10) 0.0556(10) 0.0685(10) -0.0155(8) -0.0001(8) -0.0204(8)

loop_
_atom_type_symbol
_atom_type_description
_atom_type_scat_dispersion_real
_atom_type_scat_dispersion_imag
_atom_type_scat_source
C C 0.0033 0.0016 'International Tables Vol C Tables 4.2.6.8 and 6.1.1.4'
H H 0.0000 0.0000 'International Tables Vol C Tables 4.2.6.8 and 6.1.1.4'
N N 0.0061 0.0033 'International Tables Vol C Tables 4.2.6.8 and 6.1.1.4'
O O 0.0106 0.0060 'International Tables Vol C Tables 4.2.6.8 and 6.1.1.4'

loop_
_geom_angle_atom_site_label_1
_geom_angle_atom_site_label_2
_geom_angle_atom_site_label_3
_geom_angle
C4 N1 C6 111.57(10)
C4 N1 C8 110.62(9)
C6 N1 C8 105.95(9)
C4 N1 C2 106.09(9)
C6 N1 C2 111.05(9)
C8 N1 C2 111.66(10)
H1WA O1W H1WB 113.7(19)
O2 C1 O1 126.42(14)
O2 C1 O3 115.77(12)
O1 C1 O3 117.81(13)
H2WA O2W H2WB 114.8(19)
C3 C2 N1 115.72(12)
C3 C2 H2A 108.4
N1 C2 H2A 108.4
C3 C2 H2B 108.4
N1 C2 H2B 108.4
H2A C2 H2B 107.4
C1 O3 H3 109.4(16)
H3WA O3W H3WB 112(2)
C2 C3 H3A 109.5
C2 C3 H3B 109.5
H3A C3 H3B 109.5
C2 C3 H3C 109.5
H3A C3 H3C 109.5
H3B C3 H3C 109.5
C5 C4 N1 115.30(11)
C5 C4 H4A 108.4
N1 C4 H4A 108.4
C5 C4 H4B 108.4
N1 C4 H4B 108.4
H4A C4 H4B 107.5
C4 C5 H5A 109.5
C4 C5 H5B 109.5
H5A C5 H5B 109.5
C4 C5 H5C 109.5
H5A C5 H5C 109.5
H5B C5 H5C 109.5
C7 C6 N1 115.34(10)
C7 C6 H6A 108.4
N1 C6 H6A 108.4
C7 C6 H6B 108.4
N1 C6 H6B 108.4
H6A C6 H6B 107.5
C6 C7 H7A 109.5
C6 C7 H7B 109.5
H7A C7 H7B 109.5
C6 C7 H7C 109.5
H7A C7 H7C 109.5
H7B C7 H7C 109.5
C9 C8 N1 115.14(11)
C9 C8 H8A 108.5
N1 C8 H8A 108.5
C9 C8 H8B 108.5
N1 C8 H8B 108.5
H8A C8 H8B 107.5
C8 C9 H9A 109.5
C8 C9 H9B 109.5
H9A C9 H9B 109.5
C8 C9 H9C 109.5
H9A C9 H9C 109.5
H9B C9 H9C 109.5

loop_
_geom_bond_atom_site_label_1
_geom_bond_atom_site_label_2
_geom_bond_distance
N1 C4 1.5141(15)
N1 C6 1.5162(15)
N1 C8 1.5197(15)
N1 C2 1.5203(16)
O1 C1 1.2569(17)
O1W H1WA 0.829(9)
O1W H1WB 0.823(9)
C1 O2 1.2422(17)
C1 O3 1.3429(18)
O2W H2WA 0.830(9)
O2W H2WB 0.820(9)
C2 C3 1.501(2)
C2 H2A 0.9700
C2 H2B 0.9700
O3 H3 0.827(10)
O3W H3WA 0.831(9)
O3W H3WB 0.812(9)
C3 H3A 0.9600
C3 H3B 0.9600
C3 H3C 0.9600
C4 C5 1.507(2)
C4 H4A 0.9700
C4 H4B 0.9700
C5 H5A 0.9600
C5 H5B 0.9600
C5 H5C 0.9600
C6 C7 1.5064(19)
C6 H6A 0.9700
C6 H6B 0.9700
C7 H7A 0.9600
C7 H7B 0.9600
C7 H7C 0.9600
C8 C9 1.506(2)
C8 H8A 0.9700
C8 H8B 0.9700
C9 H9A 0.9600
C9 H9B 0.9600
C9 H9C 0.9600

loop_
_geom_hbond_atom_site_label_D
_geom_hbond_atom_site_label_H
_geom_hbond_atom_site_label_A
_geom_hbond_site_symmetry_A
_geom_hbond_distance_DH
_geom_hbond_distance_HA
_geom_hbond_distance_DA
_geom_hbond_angle_DHA
O1W H1WA O2 3_566 0.829(9) 1.996(9) 2.8239(16) 177(2)
O1W H1WB O3W 4_665 0.823(9) 2.048(10) 2.8666(19) 173(2)
O2W H2WA O1 . 0.830(9) 1.974(10) 2.7980(15) 172(2)
O2W H2WB O1W 2_556 0.820(9) 2.010(10) 2.8229(16) 171(2)
O3 H3 O1 3_577 0.827(10) 1.846(10) 2.6676(15) 172(2)
O3W H3WA O2 . 0.831(9) 2.059(14) 2.8422(18) 157(2)
O3W H3WB O2W . 0.812(9) 2.065(16) 2.8099(19) 152(3)

loop_
_cod_related_entry_id
_cod_related_entry_database
_cod_related_entry_code
1 ChemSpider 30656866
